data_7008005
loop_
_publ_author_name
'Reiter, Stephan A.'
'Nogai, Stefan D.'
'Schmidbaur, Hubert'

_publ_section_title
;
 Synthesis and auration of primary and di-primary
 heteroaryl-phosphines.
;
_journal_issue 2
_journal_name_full 'Dalton transactions (Cambridge, England : 2003)'
_journal_page_first 247
_journal_page_last 255
_journal_paper_doi 10.1039/b415326j
_journal_year 2005
_chemical_formula_sum 'C76 H164 Au6 B1.67 F6.67 P8 S'
_chemical_formula_weight 2684.37
_chemical_name_systematic
;
?
;
_space_group_IT_number 204
_symmetry_cell_setting cubic
_symmetry_space_group_name_Hall '-I 2 2 3'
_symmetry_space_group_name_H-M 'I m -3'
_atom_sites_solution_hydrogens geom
_atom_sites_solution_primary direct
_atom_sites_solution_secondary difmap
_audit_creation_method SHELXL-97
_cell_angle_alpha 90.00
_cell_angle_beta 90.00
_cell_angle_gamma 90.00
_cell_formula_units_Z 12
_cell_length_a 31.4590(6)
_cell_length_b 31.4590(6)
_cell_length_c 31.4590(6)
_cell_measurement_reflns_used 324682
_cell_measurement_temperature 143(2)
_cell_measurement_theta_max 25.36
_cell_measurement_theta_min 0.92
_cell_volume 31134.0(10)
_computing_cell_refinement DENZO
_computing_data_collection XPRESS
_computing_data_reduction SCALEPACK
_computing_molecular_graphics SHELXTL-PLUS
_computing_publication_material 'SHELXL-97 (Sheldrick, 1997)'
_computing_structure_refinement 'SHELXL-97 (Sheldrick, 1997)'
_computing_structure_solution 'SHELXS-97 (Sheldrick, 1990)'
_diffrn_ambient_temperature 143(2)
_diffrn_measured_fraction_theta_full 0.998
_diffrn_measured_fraction_theta_max 0.998
_diffrn_measurement_device_type 'NONIUS DIP 2020'
_diffrn_measurement_method phi-rotation
_diffrn_radiation_monochromator graphite
_diffrn_radiation_source 'fine-focus sealed tube'
_diffrn_radiation_type MoK\a
_diffrn_radiation_wavelength 0.71073
_diffrn_reflns_av_R_equivalents 0.0737
_diffrn_reflns_av_sigmaI/netI 0.0125
_diffrn_reflns_limit_h_max 37
_diffrn_reflns_limit_h_min -37
_diffrn_reflns_limit_k_max 37
_diffrn_reflns_limit_k_min -37
_diffrn_reflns_limit_l_max 37
_diffrn_reflns_limit_l_min -37
_diffrn_reflns_number 324682
_diffrn_reflns_theta_full 25.36
_diffrn_reflns_theta_max 25.36
_diffrn_reflns_theta_min 0.92
_exptl_absorpt_coefficient_mu 8.639
_exptl_absorpt_correction_type none
_exptl_crystal_colour colourless
_exptl_crystal_density_diffrn 1.718
_exptl_crystal_density_method 'not measured'
_exptl_crystal_description block
_exptl_crystal_F_000 15580
_exptl_crystal_size_max 0.10
_exptl_crystal_size_mid 0.10
_exptl_crystal_size_min 0.10
_refine_diff_density_max 3.341
_refine_diff_density_min -1.369
_refine_diff_density_rms 0.209
_refine_ls_extinction_method none
_refine_ls_goodness_of_fit_ref 1.249
_refine_ls_hydrogen_treatment riding
_refine_ls_matrix_type full
_refine_ls_number_parameters 285
_refine_ls_number_reflns 5040
_refine_ls_number_restraints 10
_refine_ls_restrained_S_all 1.248
_refine_ls_R_factor_all 0.0538
_refine_ls_R_factor_gt 0.0521
_refine_ls_shift/su_max 0.000
_refine_ls_shift/su_mean 0.000
_refine_ls_structure_factor_coef Fsqd
_refine_ls_weighting_details 'calc w=1/[\s^2^(Fo^2^)+(0.0000P)^2^+1600.2937P] where P=(Fo^2^+2Fc^2^)/3'
_refine_ls_weighting_scheme calc
_refine_ls_wR_factor_gt 0.1138
_refine_ls_wR_factor_ref 0.1148
_reflns_number_gt 4870
_reflns_number_total 5040
_reflns_threshold_expression >2sigma(I)
_cod_data_source_file b415326j.txt
_cod_data_source_block reit25
_cod_original_sg_symbol_H-M Im-3
_cod_database_code 7008005

loop_
_symmetry_equiv_pos_as_xyz
'x, y, z'
'-x, -y, z'
'-x, y, -z'
'x, -y, -z'
'z, x, y'
'z, -x, -y'
'-z, -x, y'
'-z, x, -y'
'y, z, x'
'-y, z, -x'
'y, -z, -x'
'-y, -z, x'
'x+1/2, y+1/2, z+1/2'
'-x+1/2, -y+1/2, z+1/2'
'-x+1/2, y+1/2, -z+1/2'
'x+1/2, -y+1/2, -z+1/2'
'z+1/2, x+1/2, y+1/2'
'z+1/2, -x+1/2, -y+1/2'
'-z+1/2, -x+1/2, y+1/2'
'-z+1/2, x+1/2, -y+1/2'
'y+1/2, z+1/2, x+1/2'
'-y+1/2, z+1/2, -x+1/2'
'y+1/2, -z+1/2, -x+1/2'
'-y+1/2, -z+1/2, x+1/2'
'-x, -y, -z'
'x, y, -z'
'x, -y, z'
'-x, y, z'
'-z, -x, -y'
'-z, x, y'
'z, x, -y'
'z, -x, y'
'-y, -z, -x'
'y, -z, x'
'-y, z, x'
'y, z, -x'
'-x+1/2, -y+1/2, -z+1/2'
'x+1/2, y+1/2, -z+1/2'
'x+1/2, -y+1/2, z+1/2'
'-x+1/2, y+1/2, z+1/2'
'-z+1/2, -x+1/2, -y+1/2'
'-z+1/2, x+1/2, y+1/2'
'z+1/2, x+1/2, -y+1/2'
'z+1/2, -x+1/2, y+1/2'
'-y+1/2, -z+1/2, -x+1/2'
'y+1/2, -z+1/2, x+1/2'
'-y+1/2, z+1/2, x+1/2'
'y+1/2, z+1/2, -x+1/2'

loop_
_atom_site_label
_atom_site_type_symbol
_atom_site_fract_x
_atom_site_fract_y
_atom_site_fract_z
_atom_site_U_iso_or_equiv
_atom_site_adp_type
_atom_site_occupancy
_atom_site_symmetry_multiplicity
_atom_site_calc_flag
_atom_site_refinement_flags
_atom_site_disorder_assembly
_atom_site_disorder_group
Au1 Au 0.387421(12) 0.441594(14) 0.166516(13) 0.02925(12) Uani 1 1 d . . .
Au2 Au 0.357760(18) 0.5000 0.26354(2) 0.03120(16) Uani 1 2 d S . .
P1 P 0.40526(11) 0.5000 0.20764(12) 0.0255(8) Uani 1 2 d S . .
P2 P 0.35975(8) 0.38723(9) 0.12462(9) 0.0283(6) Uani 1 1 d . . .
P3 P 0.30256(13) 0.5000 0.31216(15) 0.0367(10) Uani 1 2 d S . .
S1 S 0.5000 0.5000 0.18667(18) 0.0488(18) Uani 1 4 d S . .
C1 C 0.4601(4) 0.5000 0.2238(4) 0.022(3) Uani 1 2 d S . .
C2 C 0.4773(5) 0.5000 0.2635(5) 0.036(4) Uani 1 2 d S . .
H2 H 0.4607 0.5000 0.2887 0.044 Uiso 1 2 calc SR . .
C211 C 0.4028(4) 0.3591(4) 0.0930(4) 0.036(3) Uani 1 1 d . . .
C212 C 0.3872(5) 0.3262(6) 0.0628(7) 0.103(8) Uani 1 1 d . . .
H21A H 0.3748 0.3025 0.0787 0.155 Uiso 1 1 calc R . .
H21B H 0.4110 0.3158 0.0456 0.155 Uiso 1 1 calc R . .
H21C H 0.3656 0.3387 0.0442 0.155 Uiso 1 1 calc R . .
C213 C 0.4281(6) 0.3912(6) 0.0677(8) 0.121(10) Uani 1 1 d . . .
H21D H 0.4316 0.4172 0.0845 0.182 Uiso 1 1 calc R . .
H21E H 0.4131 0.3978 0.0413 0.182 Uiso 1 1 calc R . .
H21F H 0.4562 0.3793 0.0610 0.182 Uiso 1 1 calc R . .
C214 C 0.4354(7) 0.3416(10) 0.1235(6) 0.168(15) Uani 1 1 d . . .
H21G H 0.4394 0.3617 0.1470 0.253 Uiso 1 1 calc R . .
H21H H 0.4625 0.3376 0.1086 0.253 Uiso 1 1 calc R . .
H21I H 0.4256 0.3143 0.1347 0.253 Uiso 1 1 calc R . .
C221 C 0.3206(3) 0.4132(3) 0.0873(3) 0.030(2) Uani 1 1 d . . .
C222 C 0.2891(5) 0.4388(6) 0.1135(4) 0.082(6) Uani 1 1 d . . .
H22A H 0.2746 0.4199 0.1337 0.122 Uiso 1 1 calc R . .
H22B H 0.2680 0.4518 0.0946 0.122 Uiso 1 1 calc R . .
H22C H 0.3042 0.4611 0.1291 0.122 Uiso 1 1 calc R . .
C223 C 0.3437(5) 0.4451(6) 0.0599(5) 0.085(6) Uani 1 1 d . . .
H22D H 0.3597 0.4301 0.0378 0.127 Uiso 1 1 calc R . .
H22E H 0.3633 0.4617 0.0775 0.127 Uiso 1 1 calc R . .
H22F H 0.3230 0.4642 0.0465 0.127 Uiso 1 1 calc R . .
C224 C 0.2957(7) 0.3832(5) 0.0587(7) 0.128(11) Uani 1 1 d . . .
H22G H 0.3155 0.3669 0.0410 0.193 Uiso 1 1 calc R . .
H22H H 0.2766 0.3998 0.0404 0.193 Uiso 1 1 calc R . .
H22I H 0.2789 0.3637 0.0762 0.193 Uiso 1 1 calc R . .
C231 C 0.3311(4) 0.3480(3) 0.1603(4) 0.034(2) Uani 1 1 d . . .
C232 C 0.3010(7) 0.3725(5) 0.1888(6) 0.099(8) Uani 1 1 d . . .
H23A H 0.2772 0.3834 0.1718 0.149 Uiso 1 1 calc R . .
H23B H 0.3161 0.3963 0.2019 0.149 Uiso 1 1 calc R . .
H23C H 0.2900 0.3536 0.2110 0.149 Uiso 1 1 calc R . .
C233 C 0.3068(7) 0.3140(6) 0.1376(5) 0.106(9) Uani 1 1 d . . .
H23D H 0.3265 0.2918 0.1281 0.159 Uiso 1 1 calc R . .
H23E H 0.2923 0.3264 0.1129 0.159 Uiso 1 1 calc R . .
H23F H 0.2857 0.3017 0.1569 0.159 Uiso 1 1 calc R . .
C234 C 0.3623(6) 0.3289(7) 0.1916(8) 0.124(10) Uani 1 1 d . . .
H23G H 0.3772 0.3050 0.1783 0.185 Uiso 1 1 calc R . .
H23H H 0.3469 0.3188 0.2168 0.185 Uiso 1 1 calc R . .
H23I H 0.3831 0.3505 0.2002 0.185 Uiso 1 1 calc R . .
C311 C 0.3061(5) 0.4504(5) 0.3466(5) 0.057(4) Uani 1 1 d . . .
C312 C 0.2706(8) 0.4454(6) 0.3789(6) 0.112(9) Uani 1 1 d . . .
H31A H 0.2431 0.4495 0.3648 0.169 Uiso 1 1 calc R . .
H31B H 0.2741 0.4666 0.4015 0.169 Uiso 1 1 calc R . .
H31C H 0.2718 0.4168 0.3912 0.169 Uiso 1 1 calc R . .
C313 C 0.3064(8) 0.4116(5) 0.3189(7) 0.112(9) Uani 1 1 d . . .
H31D H 0.2791 0.4092 0.3040 0.167 Uiso 1 1 calc R . .
H31E H 0.3108 0.3863 0.3365 0.167 Uiso 1 1 calc R . .
H31F H 0.3294 0.4139 0.2980 0.167 Uiso 1 1 calc R . .
C314 C 0.3492(8) 0.4521(9) 0.3683(11) 0.201(19) Uani 1 1 d . . .
H31G H 0.3717 0.4515 0.3467 0.302 Uiso 1 1 calc R . .
H31H H 0.3523 0.4275 0.3871 0.302 Uiso 1 1 calc R . .
H31I H 0.3515 0.4783 0.3849 0.302 Uiso 1 1 calc R . .
C321 C 0.2515(5) 0.5000 0.2793(5) 0.038(4) Uani 1 2 d S . .
C322 C 0.2107(7) 0.4852(8) 0.3032(10) 0.053(8) Uani 0.50 1 d P A 1
H32A H 0.2102 0.4979 0.3317 0.080 Uiso 0.50 1 calc PR A 1
H32B H 0.2109 0.4541 0.3058 0.080 Uiso 0.50 1 calc PR A 1
H32C H 0.1855 0.4942 0.2873 0.080 Uiso 0.50 1 calc PR A 1
C323 C 0.2562(9) 0.4733(10) 0.2390(10) 0.060(8) Uani 0.50 1 d P A 1
H32D H 0.2702 0.4463 0.2460 0.091 Uiso 0.50 1 calc PR A 1
H32E H 0.2735 0.4888 0.2182 0.091 Uiso 0.50 1 calc PR A 1
H32F H 0.2281 0.4676 0.2269 0.091 Uiso 0.50 1 calc PR A 1
C324 C 0.2433(9) 0.4546(9) 0.2632(9) 0.051(7) Uani 0.50 1 d P A 2
H32G H 0.2401 0.4354 0.2875 0.076 Uiso 0.50 1 calc PR A 2
H32H H 0.2673 0.4453 0.2457 0.076 Uiso 0.50 1 calc PR A 2
H32I H 0.2172 0.4542 0.2461 0.076 Uiso 0.50 1 calc PR A 2
B1 B 0.2500 0.2500 0.2500 0.15(4) Uani 1 6 d SD . .
F2 F 0.250(3) 0.253(2) 0.2080(4) 0.31(5) Uani 0.44 1 d PD . .
F1 F 0.2865(16) 0.264(3) 0.234(3) 0.17(5) Uani 0.22 1 d PD . .
B2 B 0.2185(5) 0.5000 0.0000 0.037(6) Uani 1 4 d SD . .
F3 F 0.2366(7) 0.5000 0.0379(5) 0.102(7) Uani 0.80 2 d SPD . .
F4 F 0.1764(6) 0.5000 0.0000 0.095(9) Uani 0.80 4 d SPD . .
F5 F 0.2186(19) 0.4579(4) 0.0000 0.27(2) Uani 0.80 2 d SPD . .

loop_
_atom_site_aniso_label
_atom_site_aniso_U_11
_atom_site_aniso_U_22
_atom_site_aniso_U_33
_atom_site_aniso_U_23
_atom_site_aniso_U_13
_atom_site_aniso_U_12
Au1 0.0220(2) 0.0356(2) 0.0302(2) -0.00381(17) -0.00443(16) -0.00074(16)
Au2 0.0198(3) 0.0371(3) 0.0367(3) 0.000 0.0058(2) 0.000
P1 0.0169(17) 0.033(2) 0.0265(19) 0.000 -0.0021(14) 0.000
P2 0.0246(13) 0.0290(14) 0.0314(14) -0.0063(11) -0.0038(11) 0.0033(11)
P3 0.031(2) 0.033(2) 0.046(2) 0.000 0.0173(19) 0.000
S1 0.019(3) 0.108(6) 0.019(3) 0.000 0.000 0.000
C1 0.017(7) 0.023(7) 0.026(7) 0.000 0.000(5) 0.000
C2 0.030(8) 0.061(11) 0.018(7) 0.000 0.002(6) 0.000
C211 0.031(6) 0.032(6) 0.044(6) -0.002(5) 0.000(5) 0.009(5)
C212 0.052(9) 0.110(15) 0.147(18) -0.096(14) 0.046(11) -0.011(10)
C213 0.088(13) 0.059(11) 0.22(3) 0.014(14) 0.107(16) 0.018(10)
C214 0.114(17) 0.33(4) 0.060(12) 0.018(17) -0.001(11) 0.17(2)
C221 0.032(6) 0.027(5) 0.032(6) -0.005(4) -0.004(5) 0.004(4)
C222 0.066(10) 0.137(16) 0.042(8) 0.020(9) 0.012(7) 0.072(11)
C223 0.042(8) 0.128(16) 0.084(12) 0.073(12) -0.008(8) 0.003(9)
C224 0.16(2) 0.038(8) 0.18(2) -0.026(11) -0.155(19) 0.016(11)
C231 0.037(6) 0.033(6) 0.030(6) -0.006(5) 0.000(5) 0.002(5)
C232 0.140(18) 0.055(10) 0.102(14) 0.030(10) 0.090(14) 0.034(11)
C233 0.160(19) 0.111(15) 0.048(9) -0.035(9) 0.029(11) -0.114(15)
C234 0.064(11) 0.137(19) 0.17(2) 0.117(18) -0.033(13) -0.020(12)
C311 0.052(8) 0.049(8) 0.070(10) 0.018(7) 0.011(7) 0.003(7)
C312 0.18(2) 0.069(12) 0.092(14) 0.003(11) 0.081(15) -0.023(14)
C313 0.17(2) 0.036(8) 0.126(17) 0.009(10) 0.099(17) 0.012(11)
C314 0.14(2) 0.17(3) 0.30(4) 0.17(3) -0.12(3) -0.04(2)
C321 0.023(8) 0.047(10) 0.043(10) 0.000 0.013(7) 0.000
C322 0.017(10) 0.044(14) 0.10(2) -0.004(13) 0.017(12) -0.007(9)
C323 0.048(17) 0.07(2) 0.07(2) -0.022(17) 0.007(15) -0.003(15)
C324 0.046(16) 0.064(18) 0.042(15) -0.001(14) -0.002(13) -0.002(14)
B1 0.15(4) 0.15(4) 0.15(4) 0.10(5) 0.10(5) 0.10(5)
F2 0.44(11) 0.35(8) 0.14(4) 0.15(5) 0.20(6) 0.27(8)
F1 0.25(13) 0.12(6) 0.14(8) 0.01(6) 0.13(9) -0.08(8)
B2 0.019(12) 0.050(17) 0.042(15) 0.000 0.000 0.000
F3 0.121(16) 0.123(16) 0.063(11) 0.000 -0.062(11) 0.000
F4 0.038(12) 0.15(3) 0.10(2) 0.000 0.000 0.000
F5 0.46(8) 0.15(3) 0.19(4) 0.000 0.000 -0.01(4)

loop_
_atom_type_symbol
_atom_type_description
_atom_type_scat_dispersion_real
_atom_type_scat_dispersion_imag
_atom_type_scat_source
C C 0.0033 0.0016 'International Tables Vol C Tables 4.2.6.8 and 6.1.1.4'
H H 0.0000 0.0000 'International Tables Vol C Tables 4.2.6.8 and 6.1.1.4'
B B 0.0013 0.0007 'International Tables Vol C Tables 4.2.6.8 and 6.1.1.4'
F F 0.0171 0.0103 'International Tables Vol C Tables 4.2.6.8 and 6.1.1.4'
P P 0.1023 0.0942 'International Tables Vol C Tables 4.2.6.8 and 6.1.1.4'
S S 0.1246 0.1234 'International Tables Vol C Tables 4.2.6.8 and 6.1.1.4'
Au Au -2.0133 8.8022 'International Tables Vol C Tables 4.2.6.8 and 6.1.1.4'

loop_
_geom_angle_atom_site_label_1
_geom_angle_atom_site_label_2
_geom_angle_atom_site_label_3
_geom_angle
_geom_angle_site_symmetry_1
_geom_angle_site_symmetry_3
_geom_angle_publ_flag
P1 Au1 P2 171.72(11) . . ?
P1 Au2 P3 171.73(15) . . ?
C1 P1 Au2 113.9(5) . . ?
C1 P1 Au1 113.0(2) . . ?
Au2 P1 Au1 105.59(11) . . ?
C1 P1 Au1 113.0(2) . 27_565 ?
Au2 P1 Au1 105.59(11) . 27_565 ?
Au1 P1 Au1 104.99(15) . 27_565 ?
C221 P2 C231 109.8(5) . . ?
C221 P2 C211 110.0(5) . . ?
C231 P2 C211 110.2(5) . . ?
C221 P2 Au1 106.1(3) . . ?
C231 P2 Au1 108.7(4) . . ?
C211 P2 Au1 111.9(4) . . ?
C311 P3 C311 110.1(10) 27_565 . ?
C311 P3 C321 110.9(5) 27_565 . ?
C311 P3 C321 110.9(5) . . ?
C311 P3 Au2 109.5(5) 27_565 . ?
C311 P3 Au2 109.5(5) . . ?
C321 P3 Au2 105.9(5) . . ?
C1 S1 C1 94.1(9) 2_665 . ?
C2 C1 S1 109.5(10) . . ?
C2 C1 P1 129.8(11) . . ?
S1 C1 P1 120.6(8) . . ?
C1 C2 C2 113.4(8) . 2_665 ?
C1 C2 H2 123.3 . . ?
C2 C2 H2 123.3 2_665 . ?
C212 C211 C214 112.3(16) . . ?
C212 C211 C213 107.6(15) . . ?
C214 C211 C213 102.7(17) . . ?
C212 C211 P2 115.0(9) . . ?
C214 C211 P2 108.7(10) . . ?
C213 C211 P2 109.8(9) . . ?
C211 C212 H21A 109.5 . . ?
C211 C212 H21B 109.5 . . ?
H21A C212 H21B 109.5 . . ?
C211 C212 H21C 109.5 . . ?
H21A C212 H21C 109.5 . . ?
H21B C212 H21C 109.5 . . ?
C211 C213 H21D 109.5 . . ?
C211 C213 H21E 109.5 . . ?
H21D C213 H21E 109.5 . . ?
C211 C213 H21F 109.5 . . ?
H21D C213 H21F 109.5 . . ?
H21E C213 H21F 109.5 . . ?
C211 C214 H21G 109.5 . . ?
C211 C214 H21H 109.5 . . ?
H21G C214 H21H 109.5 . . ?
C211 C214 H21I 109.5 . . ?
H21G C214 H21I 109.5 . . ?
H21H C214 H21I 109.5 . . ?
C223 C221 C222 105.8(12) . . ?
C223 C221 C224 108.7(14) . . ?
C222 C221 C224 108.2(14) . . ?
C223 C221 P2 109.2(8) . . ?
C222 C221 P2 108.6(8) . . ?
C224 C221 P2 115.9(8) . . ?
C221 C222 H22A 109.5 . . ?
C221 C222 H22B 109.5 . . ?
H22A C222 H22B 109.5 . . ?
C221 C222 H22C 109.5 . . ?
H22A C222 H22C 109.5 . . ?
H22B C222 H22C 109.5 . . ?
C221 C223 H22D 109.5 . . ?
C221 C223 H22E 109.5 . . ?
H22D C223 H22E 109.5 . . ?
C221 C223 H22F 109.5 . . ?
H22D C223 H22F 109.5 . . ?
H22E C223 H22F 109.5 . . ?
C221 C224 H22G 109.5 . . ?
C221 C224 H22H 109.5 . . ?
H22G C224 H22H 109.5 . . ?
C221 C224 H22I 109.5 . . ?
H22G C224 H22I 109.5 . . ?
H22H C224 H22I 109.5 . . ?
C233 C231 C232 109.0(14) . . ?
C233 C231 C234 111.0(15) . . ?
C232 C231 C234 102.8(15) . . ?
C233 C231 P2 115.2(9) . . ?
C232 C231 P2 108.4(9) . . ?
C234 C231 P2 109.6(9) . . ?
C231 C232 H23A 109.5 . . ?
C231 C232 H23B 109.5 . . ?
H23A C232 H23B 109.5 . . ?
C231 C232 H23C 109.5 . . ?
H23A C232 H23C 109.5 . . ?
H23B C232 H23C 109.5 . . ?
C231 C233 H23D 109.5 . . ?
C231 C233 H23E 109.5 . . ?
H23D C233 H23E 109.5 . . ?
C231 C233 H23F 109.5 . . ?
H23D C233 H23F 109.5 . . ?
H23E C233 H23F 109.5 . . ?
C231 C234 H23G 109.5 . . ?
C231 C234 H23H 109.5 . . ?
H23G C234 H23H 109.5 . . ?
C231 C234 H23I 109.5 . . ?
H23G C234 H23I 109.5 . . ?
H23H C234 H23I 109.5 . . ?
C313 C311 C312 108.0(14) . . ?
C313 C311 C314 106.4(19) . . ?
C312 C311 C314 111.1(19) . . ?
C313 C311 P3 109.7(12) . . ?
C312 C311 P3 115.1(12) . . ?
C314 C311 P3 106.2(12) . . ?
C311 C312 H31A 109.5 . . ?
C311 C312 H31B 109.5 . . ?
H31A C312 H31B 109.5 . . ?
C311 C312 H31C 109.5 . . ?
H31A C312 H31C 109.5 . . ?
H31B C312 H31C 109.5 . . ?
C311 C313 H31D 109.5 . . ?
C311 C313 H31E 109.5 . . ?
H31D C313 H31E 109.5 . . ?
C311 C313 H31F 109.5 . . ?
H31D C313 H31F 109.5 . . ?
H31E C313 H31F 109.5 . . ?
C311 C314 H31G 109.5 . . ?
C311 C314 H31H 109.5 . . ?
H31G C314 H31H 109.5 . . ?
C311 C314 H31I 109.5 . . ?
H31G C314 H31I 109.5 . . ?
H31H C314 H31I 109.5 . . ?
C323 C321 C323 67(3) . 27_565 ?
C323 C321 C324 39.8(14) . . ?
C323 C321 C324 105(2) 27_565 . ?
C323 C321 C324 105(2) . 27_565 ?
C323 C321 C324 39.8(14) 27_565 27_565 ?
C324 C321 C324 137(2) . 27_565 ?
C323 C321 C322 108.5(17) . . ?
C323 C321 C322 130.2(19) 27_565 . ?
C324 C321 C322 75.1(15) . . ?
C324 C321 C322 107.4(16) 27_565 . ?
C323 C321 C322 130.2(19) . 27_565 ?
C323 C321 C322 108.5(17) 27_565 27_565 ?
C324 C321 C322 107.4(17) . 27_565 ?
C324 C321 C322 75.1(15) 27_565 27_565 ?
C322 C321 C322 34.8(18) . 27_565 ?
C323 C321 P3 111.5(14) . . ?
C323 C321 P3 111.5(14) 27_565 . ?
C324 C321 P3 108.7(12) . . ?
C324 C321 P3 108.7(12) 27_565 . ?
C322 C321 P3 115.5(15) . . ?
C322 C321 P3 115.5(15) 27_565 . ?
C321 C322 H32A 109.5 . . ?
C321 C322 H32B 109.5 . . ?
C321 C322 H32C 109.5 . . ?
C321 C323 H32D 109.5 . . ?
C321 C323 H32E 109.5 . . ?
C321 C323 H32F 109.5 . . ?
C321 C324 H32G 109.5 . . ?
C321 C324 H32H 109.5 . . ?
H32G C324 H32H 109.5 . . ?
C321 C324 H32I 109.5 . . ?
H32G C324 H32I 109.5 . . ?
H32H C324 H32I 109.5 . . ?
F1 B1 F1 81(5) . 45 ?
F1 B1 F1 99(5) . 9 ?
F1 B1 F1 180(6) 45 9 ?
F1 B1 F1 81(5) . 41 ?
F1 B1 F1 99(5) 45 41 ?
F1 B1 F1 81(5) 9 41 ?
F1 B1 F1 99(5) . 5 ?
F1 B1 F1 81(5) 45 5 ?
F1 B1 F1 99(5) 9 5 ?
F1 B1 F1 180(10) 41 5 ?
F1 B1 F1 180(8) . 37 ?
F1 B1 F1 99(5) 45 37 ?
F1 B1 F1 81(5) 9 37 ?
F1 B1 F1 99(5) 41 37 ?
F1 B1 F1 81(5) 5 37 ?
F1 B1 F2 67(4) . . ?
F1 B1 F2 27(4) 45 . ?
F1 B1 F2 153(4) 9 . ?
F1 B1 F2 74(4) 41 . ?
F1 B1 F2 106(4) 5 . ?
F1 B1 F2 113(4) 37 . ?
F1 B1 F2 74(4) . 45 ?
F1 B1 F2 67(4) 45 45 ?
F1 B1 F2 113(4) 9 45 ?
F1 B1 F2 153(4) 41 45 ?
F1 B1 F2 27(4) 5 45 ?
F1 B1 F2 106(4) 37 45 ?
F2 B1 F2 86(5) . 45 ?
F1 B1 F2 106(4) . 9 ?
F1 B1 F2 113(4) 45 9 ?
F1 B1 F2 67(4) 9 9 ?
F1 B1 F2 27(4) 41 9 ?
F1 B1 F2 153(4) 5 9 ?
F1 B1 F2 74(4) 37 9 ?
F2 B1 F2 94(5) . 9 ?
F2 B1 F2 180(7) 45 9 ?
F1 B1 F2 27(4) . 41 ?
F1 B1 F2 106(4) 45 41 ?
F1 B1 F2 74(4) 9 41 ?
F1 B1 F2 67(4) 41 41 ?
F1 B1 F2 113(4) 5 41 ?
F1 B1 F2 153(4) 37 41 ?
F2 B1 F2 86(5) . 41 ?
F2 B1 F2 94(5) 45 41 ?
F2 B1 F2 86(5) 9 41 ?
F1 B1 F2 153(4) . 5 ?
F1 B1 F2 74(4) 45 5 ?
F1 B1 F2 106(4) 9 5 ?
F1 B1 F2 113(4) 41 5 ?
F1 B1 F2 67(4) 5 5 ?
F1 B1 F2 27(4) 37 5 ?
F2 B1 F2 94(5) . 5 ?
F2 B1 F2 86(5) 45 5 ?
F2 B1 F2 94(5) 9 5 ?
F2 B1 F2 180(7) 41 5 ?
F1 B1 F2 113(4) . 37 ?
F1 B1 F2 153(4) 45 37 ?
F1 B1 F2 27(4) 9 37 ?
F1 B1 F2 106(4) 41 37 ?
F1 B1 F2 74(4) 5 37 ?
F1 B1 F2 67(4) 37 37 ?
F2 B1 F2 180.000(10) . 37 ?
F2 B1 F2 94(5) 45 37 ?
F2 B1 F2 86(5) 9 37 ?
F2 B1 F2 94(5) 41 37 ?
F2 B1 F2 86(5) 5 37 ?
F1 F2 B1 76(2) 45 . ?
F1 F2 F1 125(6) 45 41 ?
B1 F2 F1 53(2) . 41 ?
F2 F1 B1 76(2) 41 . ?
F2 F1 F2 113(10) 41 45 ?
B1 F1 F2 53(2) . 45 ?
F2 F1 F1 122(8) 41 45 ?
B1 F1 F1 50(3) . 45 ?
F2 F1 F1 52(3) 45 45 ?
F2 F1 F1 56(8) 41 41 ?
B1 F1 F1 50(3) . 41 ?
F2 F1 F1 102(4) 45 41 ?
F1 F1 F1 72(8) 45 41 ?
F3 B2 F3 129(2) . 26 ?
F3 B2 F4 115.5(12) . . ?
F3 B2 F4 115.5(12) 26 . ?
F3 B2 F5 89.9(11) . 27_565 ?
F3 B2 F5 89.9(11) 26 27_565 ?
F4 B2 F5 90(3) . 27_565 ?
F3 B2 F5 89.9(11) . . ?
F3 B2 F5 89.9(11) 26 . ?
F4 B2 F5 90(3) . . ?
F5 B2 F5 180(5) 27_565 . ?

loop_
_geom_bond_atom_site_label_1
_geom_bond_atom_site_label_2
_geom_bond_distance
_geom_bond_site_symmetry_2
_geom_bond_publ_flag
Au1 P1 2.316(2) . ?
Au1 P2 2.328(3) . ?
Au2 P1 2.308(4) . ?
Au2 P3 2.314(4) . ?
P1 C1 1.798(13) . ?
P1 Au1 2.316(2) 27_565 ?
P2 C221 1.887(11) . ?
P2 C231 1.896(12) . ?
P2 C211 1.901(11) . ?
P3 C311 1.902(14) 27_565 ?
P3 C311 1.902(14) . ?
P3 C321 1.911(18) . ?
S1 C1 1.715(13) 2_665 ?
S1 C1 1.715(13) . ?
C1 C2 1.36(2) . ?
C2 C2 1.43(3) 2_665 ?
C2 H2 0.9500 . ?
C211 C212 1.487(18) . ?
C211 C214 1.508(19) . ?
C211 C213 1.51(2) . ?
C212 H21A 0.9800 . ?
C212 H21B 0.9800 . ?
C212 H21C 0.9800 . ?
C213 H21D 0.9800 . ?
C213 H21E 0.9800 . ?
C213 H21F 0.9800 . ?
C214 H21G 0.9800 . ?
C214 H21H 0.9800 . ?
C214 H21I 0.9800 . ?
C221 C223 1.510(17) . ?
C221 C222 1.519(16) . ?
C221 C224 1.521(16) . ?
C222 H22A 0.9800 . ?
C222 H22B 0.9800 . ?
C222 H22C 0.9800 . ?
C223 H22D 0.9800 . ?
C223 H22E 0.9800 . ?
C223 H22F 0.9800 . ?
C224 H22G 0.9800 . ?
C224 H22H 0.9800 . ?
C224 H22I 0.9800 . ?
C231 C233 1.494(16) . ?
C231 C232 1.516(17) . ?
C231 C234 1.517(19) . ?
C232 H23A 0.9800 . ?
C232 H23B 0.9800 . ?
C232 H23C 0.9800 . ?
C233 H23D 0.9800 . ?
C233 H23E 0.9800 . ?
C233 H23F 0.9800 . ?
C234 H23G 0.9800 . ?
C234 H23H 0.9800 . ?
C234 H23I 0.9800 . ?
C311 C313 1.50(2) . ?
C311 C312 1.52(2) . ?
C311 C314 1.52(3) . ?
C312 H31A 0.9800 . ?
C312 H31B 0.9800 . ?
C312 H31C 0.9800 . ?
C313 H31D 0.9800 . ?
C313 H31E 0.9800 . ?
C313 H31F 0.9800 . ?
C314 H31G 0.9800 . ?
C314 H31H 0.9800 . ?
C314 H31I 0.9800 . ?
C321 C323 1.53(3) . ?
C321 C323 1.53(3) 27_565 ?
C321 C324 1.54(3) . ?
C321 C324 1.54(3) 27_565 ?
C321 C322 1.56(2) . ?
C321 C322 1.56(2) 27_565 ?
C322 H32A 0.9800 . ?
C322 H32B 0.9800 . ?
C322 H32C 0.9800 . ?
C323 H32D 0.9800 . ?
C323 H32E 0.9800 . ?
C323 H32F 0.9800 . ?
C324 H32G 0.9800 . ?
C324 H32H 0.9800 . ?
C324 H32I 0.9800 . ?
B1 F1 1.323(12) . ?
B1 F1 1.323(11) 45 ?
B1 F1 1.323(11) 9 ?
B1 F1 1.323(11) 41 ?
B1 F1 1.323(11) 5 ?
B1 F1 1.323(11) 37 ?
B1 F2 1.323(11) . ?
B1 F2 1.323(11) 45 ?
B1 F2 1.323(11) 9 ?
B1 F2 1.323(11) 41 ?
B1 F2 1.323(11) 5 ?
B1 F2 1.323(11) 37 ?
F2 F1 0.63(10) 45 ?
F2 F1 1.59(8) 41 ?
F1 F2 0.63(10) 41 ?
F1 F2 1.59(8) 45 ?
F1 F1 1.71(9) 45 ?
F1 F1 1.71(9) 41 ?
B2 F3 1.322(11) . ?
B2 F3 1.322(11) 26 ?
B2 F4 1.323(11) . ?
B2 F5 1.324(11) 27_565 ?
B2 F5 1.324(11) . ?

loop_
_geom_torsion_atom_site_label_1
_geom_torsion_atom_site_label_2
_geom_torsion_atom_site_label_3
_geom_torsion_atom_site_label_4
_geom_torsion
_geom_torsion_site_symmetry_1
_geom_torsion_site_symmetry_2
_geom_torsion_site_symmetry_3
_geom_torsion_site_symmetry_4
_geom_torsion_publ_flag
P3 Au2 P1 C1 180.000(1) . . . . ?
P3 Au2 P1 Au1 -55.45(10) . . . . ?
P3 Au2 P1 Au1 55.45(10) . . . 27_565 ?
P2 Au1 P1 C1 -178(19) . . . . ?
P2 Au1 P1 Au2 56.4(8) . . . . ?
P2 Au1 P1 Au1 -54.9(8) . . . 27_565 ?
P1 Au1 P2 C221 35.1(9) . . . . ?
P1 Au1 P2 C231 -83.0(9) . . . . ?
P1 Au1 P2 C211 155.1(8) . . . . ?
P1 Au2 P3 C311 -119.6(6) . . . 27_565 ?
P1 Au2 P3 C311 119.6(6) . . . . ?
P1 Au2 P3 C321 0.000(2) . . . . ?
C1 S1 C1 C2 0.0 2_665 . . . ?
C1 S1 C1 P1 180.0 2_665 . . . ?
Au2 P1 C1 C2 0.000(1) . . . . ?
Au1 P1 C1 C2 -120.5(2) . . . . ?
Au1 P1 C1 C2 120.5(2) 27_565 . . . ?
Au2 P1 C1 S1 180.0 . . . . ?
Au1 P1 C1 S1 59.5(2) . . . . ?
Au1 P1 C1 S1 -59.5(2) 27_565 . . . ?
S1 C1 C2 C2 0.000(2) . . . 2_665 ?
P1 C1 C2 C2 180.000(1) . . . 2_665 ?
C221 P2 C211 C212 -57.6(14) . . . . ?
C231 P2 C211 C212 63.7(13) . . . . ?
Au1 P2 C211 C212 -175.3(12) . . . . ?
C221 P2 C211 C214 175.6(15) . . . . ?
C231 P2 C211 C214 -63.2(16) . . . . ?
Au1 P2 C211 C214 57.9(15) . . . . ?
C221 P2 C211 C213 64.0(14) . . . . ?
C231 P2 C211 C213 -174.8(13) . . . . ?
Au1 P2 C211 C213 -53.7(14) . . . . ?
C231 P2 C221 C223 178.7(10) . . . . ?
C211 P2 C221 C223 -59.9(11) . . . . ?
Au1 P2 C221 C223 61.3(11) . . . . ?
C231 P2 C221 C222 63.8(11) . . . . ?
C211 P2 C221 C222 -174.8(10) . . . . ?
Au1 P2 C221 C222 -53.6(11) . . . . ?
C231 P2 C221 C224 -58.2(15) . . . . ?
C211 P2 C221 C224 63.2(15) . . . . ?
Au1 P2 C221 C224 -175.6(13) . . . . ?
C221 P2 C231 C233 56.8(13) . . . . ?
C211 P2 C231 C233 -64.5(14) . . . . ?
Au1 P2 C231 C233 172.6(12) . . . . ?
C221 P2 C231 C232 -65.6(12) . . . . ?
C211 P2 C231 C232 173.0(12) . . . . ?
Au1 P2 C231 C232 50.1(12) . . . . ?
C221 P2 C231 C234 -177.2(13) . . . . ?
C211 P2 C231 C234 61.5(14) . . . . ?
Au1 P2 C231 C234 -61.4(13) . . . . ?
C311 P3 C311 C313 -176.0(10) 27_565 . . . ?
C321 P3 C311 C313 60.8(14) . . . . ?
Au2 P3 C311 C313 -55.7(13) . . . . ?
C311 P3 C311 C312 62.0(17) 27_565 . . . ?
C321 P3 C311 C312 -61.2(15) . . . . ?
Au2 P3 C311 C312 -177.7(12) . . . . ?
C311 P3 C311 C314 -61(2) 27_565 . . . ?
C321 P3 C311 C314 175.4(18) . . . . ?
Au2 P3 C311 C314 59.0(19) . . . . ?
C311 P3 C321 C323 154.9(15) 27_565 . . . ?
C311 P3 C321 C323 -82.4(16) . . . . ?
Au2 P3 C321 C323 36.2(15) . . . . ?
C311 P3 C321 C323 82.4(16) 27_565 . . 27_565 ?
C311 P3 C321 C323 -154.9(15) . . . 27_565 ?
Au2 P3 C321 C323 -36.2(15) . . . 27_565 ?
C311 P3 C321 C324 -162.7(14) 27_565 . . . ?
C311 P3 C321 C324 -40.0(16) . . . . ?
Au2 P3 C321 C324 78.6(14) . . . . ?
C311 P3 C321 C324 40.0(16) 27_565 . . 27_565 ?
C311 P3 C321 C324 162.7(14) . . . 27_565 ?
Au2 P3 C321 C324 -78.6(14) . . . 27_565 ?
C311 P3 C321 C322 -80.7(11) 27_565 . . . ?
C311 P3 C321 C322 42.0(12) . . . . ?
Au2 P3 C321 C322 160.7(10) . . . . ?
C311 P3 C321 C322 -42.0(12) 27_565 . . 27_565 ?
C311 P3 C321 C322 80.7(11) . . . 27_565 ?
Au2 P3 C321 C322 -160.7(10) . . . 27_565 ?
F1 B1 F2 F1 -116(13) . . . 45 ?
F1 B1 F2 F1 180.000(18) 9 . . 45 ?
F1 B1 F2 F1 157(18) 41 . . 45 ?
F1 B1 F2 F1 -23(18) 5 . . 45 ?
F1 B1 F2 F1 64(13) 37 . . 45 ?
F2 B1 F2 F1 -42(12) 45 . . 45 ?
F2 B1 F2 F1 138(12) 9 . . 45 ?
F2 B1 F2 F1 -136(17) 41 . . 45 ?
F2 B1 F2 F1 44(17) 5 . . 45 ?
F2 B1 F2 F1 -173(100) 37 . . 45 ?
F1 B1 F2 F1 86(6) . . . 41 ?
F1 B1 F2 F1 -157(18) 45 . . 41 ?
F1 B1 F2 F1 23(18) 9 . . 41 ?
F1 B1 F2 F1 180.000(14) 5 . . 41 ?
F1 B1 F2 F1 -94(6) 37 . . 41 ?
F2 B1 F2 F1 161(7) 45 . . 41 ?
F2 B1 F2 F1 -19(7) 9 . . 41 ?
F2 B1 F2 F1 67(4) 41 . . 41 ?
F2 B1 F2 F1 -113(4) 5 . . 41 ?
F2 B1 F2 F1 30(100) 37 . . 41 ?
F1 B1 F1 F2 -158(17) 45 . . 41 ?
F1 B1 F1 F2 22(17) 9 . . 41 ?
F1 B1 F1 F2 -56(11) 41 . . 41 ?
F1 B1 F1 F2 124(11) 5 . . 41 ?
F1 B1 F1 F2 -136(100) 37 . . 41 ?
F2 B1 F1 F2 -133(13) . . . 41 ?
F2 B1 F1 F2 134(18) 45 . . 41 ?
F2 B1 F1 F2 -46(18) 9 . . 41 ?
F2 B1 F1 F2 180.000(11) 5 . . 41 ?
F2 B1 F1 F2 47(13) 37 . . 41 ?
F1 B1 F1 F2 68(3) 45 . . 45 ?
F1 B1 F1 F2 -112(3) 9 . . 45 ?
F1 B1 F1 F2 169(8) 41 . . 45 ?
F1 B1 F1 F2 -11(8) 5 . . 45 ?
F1 B1 F1 F2 90(100) 37 . . 45 ?
F2 B1 F1 F2 93(7) . . . 45 ?
F2 B1 F1 F2 180.000(6) 9 . . 45 ?
F2 B1 F1 F2 -134(18) 41 . . 45 ?
F2 B1 F1 F2 46(18) 5 . . 45 ?
F2 B1 F1 F2 -87(7) 37 . . 45 ?
F1 B1 F1 F1 180.000(5) 9 . . 45 ?
F1 B1 F1 F1 101(7) 41 . . 45 ?
F1 B1 F1 F1 -79(7) 5 . . 45 ?
F1 B1 F1 F1 22(100) 37 . . 45 ?
F2 B1 F1 F1 25(6) . . . 45 ?
F2 B1 F1 F1 -68(3) 45 . . 45 ?
F2 B1 F1 F1 112(3) 9 . . 45 ?
F2 B1 F1 F1 158(17) 41 . . 45 ?
F2 B1 F1 F1 -22(17) 5 . . 45 ?
F2 B1 F1 F1 -155(6) 37 . . 45 ?
F1 B1 F1 F1 -101(7) 45 . . 41 ?
F1 B1 F1 F1 79(7) 9 . . 41 ?
F1 B1 F1 F1 180.000(4) 5 . . 41 ?
F1 B1 F1 F1 -80(100) 37 . . 41 ?
F2 B1 F1 F1 -77(6) . . . 41 ?
F2 B1 F1 F1 -169(8) 45 . . 41 ?
F2 B1 F1 F1 11(8) 9 . . 41 ?
F2 B1 F1 F1 56(11) 41 . . 41 ?
F2 B1 F1 F1 -124(11) 5 . . 41 ?
F2 B1 F1 F1 103(6) 37 . . 41 ?
